data_4132761
loop_
_publ_author_name
'Mullane, Kimberly C.'
'Ryu, Ho'
'Cheisson, Thibault'
'Grant, Lauren N.'
'Park, Ji Young'
'Manor, Brian C.'
'Carroll, Patrick J.'
'Baik, Mu-Hyun'
'Mindiola, Daniel J.'
'Schelter, Eric J.'

_publ_section_title
;
 C-H Bond Addition across a Transient Uranium-Nitrido Moiety and Formation
 of a Parent Uranium Imido Complex.
;
_journal_issue 36
_journal_name_full 'Journal of the American Chemical Society'
_journal_page_first 11335
_journal_page_last 11340
_journal_paper_doi 10.1021/jacs.8b06090
_journal_volume 140
_journal_year 2018
_chemical_formula_moiety 'C44 H62 Cl2 N2 P2 U'
_chemical_formula_sum 'C44 H62 Cl2 N2 P2 U'
_chemical_formula_weight 989.82
_space_group_crystal_system monoclinic
_space_group_IT_number 15
_space_group_name_Hall '-C 2yc'
_space_group_name_H-M_alt 'C 1 2/c 1'
_atom_sites_solution_hydrogens geom
_atom_sites_solution_primary dual
_audit_creation_date 2016-03-11
_audit_creation_method
;
Olex2 1.2
(compiled 2016.02.19 svn.r3266 for OlexSys, GUI svn.r5155)
;
_cell_angle_alpha 90
_cell_angle_beta 115.555(2)
_cell_angle_gamma 90
_cell_formula_units_Z 4
_cell_length_a 24.5125(8)
_cell_length_b 13.2349(4)
_cell_length_c 14.3958(4)
_cell_measurement_reflns_used 9502
_cell_measurement_temperature 100
_cell_measurement_theta_max 27.51
_cell_measurement_theta_min 2.63
_cell_volume 4213.4(2)
_computing_data_collection 'Bruker APEX2 v2014.11-0'
_computing_data_reduction 'Bruker SAINT v8.34A'
_computing_publication_material 'Olex2 (Dolomanov et al., 2009)'
_computing_structure_refinement 'XL (Sheldrick, 2008)'
_computing_structure_solution 'ShelXD-1997 (Sheldrick, 2008)'
_diffrn_ambient_temperature 100
_diffrn_measured_fraction_theta_full 1.000
_diffrn_measured_fraction_theta_max 0.999
_diffrn_measurement_device 'CCD Area Detector'
_diffrn_measurement_device_type 'Bruker APEXII'
_diffrn_measurement_method '\w and \f scans'
_diffrn_radiation_monochromator graphite
_diffrn_radiation_type MoK\a
_diffrn_radiation_wavelength 0.71073
_diffrn_reflns_av_R_equivalents 0.0292
_diffrn_reflns_av_unetI/netI 0.0114
_diffrn_reflns_Laue_measured_fraction_full 1.000
_diffrn_reflns_Laue_measured_fraction_max 0.999
_diffrn_reflns_limit_h_max 31
_diffrn_reflns_limit_h_min -31
_diffrn_reflns_limit_k_max 17
_diffrn_reflns_limit_k_min -17
_diffrn_reflns_limit_l_max 18
_diffrn_reflns_limit_l_min -18
_diffrn_reflns_number 81545
_diffrn_reflns_point_group_measured_fraction_full 1.000
_diffrn_reflns_point_group_measured_fraction_max 0.999
_diffrn_reflns_theta_full 25.242
_diffrn_reflns_theta_max 27.546
_diffrn_reflns_theta_min 1.793
_diffrn_source 'sealed tube'
_exptl_absorpt_coefficient_mu 4.088
_exptl_absorpt_correction_T_max 0.7456
_exptl_absorpt_correction_T_min 0.6384
_exptl_absorpt_correction_type multi-scan
_exptl_absorpt_process_details 'SADABS v2014/4'
_exptl_crystal_colour orange
_exptl_crystal_density_diffrn 1.560
_exptl_crystal_description plate
_exptl_crystal_F_000 1984
_exptl_crystal_size_max 0.30
_exptl_crystal_size_mid 0.20
_exptl_crystal_size_min 0.05
_refine_diff_density_max 1.654
_refine_diff_density_min -0.471
_refine_diff_density_rms 0.088
_refine_ls_extinction_method none
_refine_ls_goodness_of_fit_ref 1.085
_refine_ls_hydrogen_treatment constr
_refine_ls_matrix_type full
_refine_ls_number_parameters 239
_refine_ls_number_reflns 4854
_refine_ls_number_restraints 0
_refine_ls_restrained_S_all 1.085
_refine_ls_R_factor_all 0.0200
_refine_ls_R_factor_gt 0.0182
_refine_ls_shift/su_max 0.001
_refine_ls_shift/su_mean 0.000
_refine_ls_structure_factor_coef Fsqd
_refine_ls_weighting_details 'w=1/[\s^2^(Fo^2^)+(0.0235P)^2^+11.0392P] where P=(Fo^2^+2Fc^2^)/3'
_refine_ls_weighting_scheme calc
_refine_ls_wR_factor_gt 0.0456
_refine_ls_wR_factor_ref 0.0467
_reflns_number_gt 4643
_reflns_number_total 4854
_reflns_threshold_expression 'I > 2\s(I)'
_cod_data_source_file ja8b06090_si_001.cif
_cod_data_source_block 4906
_cod_database_code 4132761

loop_
_space_group_symop_operation_xyz
'x, y, z'
'-x, y, -z+1/2'
'x+1/2, y+1/2, z'
'-x+1/2, y+1/2, -z+1/2'
'-x, -y, -z'
'x, -y, z-1/2'
'-x+1/2, -y+1/2, -z'
'x+1/2, -y+1/2, z-1/2'

loop_
_atom_site_label
_atom_site_type_symbol
_atom_site_fract_x
_atom_site_fract_y
_atom_site_fract_z
_atom_site_U_iso_or_equiv
_atom_site_adp_type
_atom_site_occupancy
_atom_site_site_symmetry_order
_atom_site_calc_flag
_atom_site_refinement_flags_posn
_atom_site_refinement_flags_adp
_atom_site_refinement_flags_occupancy
U1 U 0.5000 0.72940(2) 0.7500 0.01341(4) Uani 1 2 d S T P
Cl1 Cl 0.52008(3) 0.75253(4) 0.94287(4) 0.02196(11) Uani 1 1 d . . .
P1 P 0.40189(3) 0.89375(4) 0.72609(4) 0.01806(11) Uani 1 1 d . . .
N1 N 0.40547(8) 0.66884(13) 0.70917(13) 0.0146(3) Uani 1 1 d . . .
C1 C 0.35585(9) 0.70212(17) 0.72441(16) 0.0158(4) Uani 1 1 d . . .
C2 C 0.31304(10) 0.63468(17) 0.73000(18) 0.0195(4) Uani 1 1 d . . .
H2 H 0.3164 0.5660 0.7197 0.026 Uiso 1 1 calc R . .
C3 C 0.26575(10) 0.66875(18) 0.75065(18) 0.0218(5) Uani 1 1 d . . .
H3 H 0.2383 0.6221 0.7543 0.029 Uiso 1 1 calc R . .
C4 C 0.25827(11) 0.77043(18) 0.76599(19) 0.0218(5) Uani 1 1 d . . .
C5 C 0.29951(10) 0.83766(17) 0.75781(18) 0.0204(4) Uani 1 1 d . . .
H5 H 0.2949 0.9063 0.7666 0.027 Uiso 1 1 calc R . .
C6 C 0.34771(9) 0.80643(17) 0.73691(16) 0.0170(4) Uani 1 1 d . . .
C7 C 0.20680(11) 0.8070(2) 0.7907(2) 0.0296(5) Uani 1 1 d . . .
H7a H 0.2148 0.7873 0.8596 0.044 Uiso 1 1 calc GR . .
H7b H 0.1694 0.7775 0.7431 0.044 Uiso 1 1 calc GR . .
H7c H 0.2039 0.8793 0.7851 0.044 Uiso 1 1 calc GR . .
C8 C 0.40807(11) 0.99622(17) 0.81852(19) 0.0225(5) Uani 1 1 d . . .
H8 H 0.3681 1.0277 0.7948 0.030 Uiso 1 1 calc R . .
C9 C 0.42584(12) 0.95774(19) 0.92726(19) 0.0269(5) Uani 1 1 d . . .
H9a H 0.4639 0.9231 0.9513 0.040 Uiso 1 1 calc GR . .
H9b H 0.3954 0.9121 0.9273 0.040 Uiso 1 1 calc GR . .
H9c H 0.4294 1.0138 0.9719 0.040 Uiso 1 1 calc GR . .
C10 C 0.45195(12) 1.07754(19) 0.8171(2) 0.0291(5) Uani 1 1 d . . .
H10a H 0.4526 1.1323 0.8614 0.044 Uiso 1 1 calc GR . .
H10b H 0.4390 1.1022 0.7481 0.044 Uiso 1 1 calc GR . .
H10c H 0.4918 1.0492 0.8409 0.044 Uiso 1 1 calc GR . .
C11 C 0.36094(11) 0.96107(19) 0.60068(19) 0.0245(5) Uani 1 1 d . . .
H11 H 0.3911 1.0029 0.5909 0.033 Uiso 1 1 calc R . .
C12 C 0.33729(12) 0.8873(2) 0.5122(2) 0.0289(5) Uani 1 1 d . . .
H12a H 0.3066 0.8458 0.5174 0.043 Uiso 1 1 calc GR . .
H12b H 0.3698 0.8454 0.5145 0.043 Uiso 1 1 calc GR . .
H12c H 0.3203 0.9238 0.4483 0.043 Uiso 1 1 calc GR . .
C13 C 0.31000(12) 1.0322(2) 0.5928(2) 0.0324(6) Uani 1 1 d . . .
H13a H 0.2925 1.0631 0.5259 0.049 Uiso 1 1 calc GR . .
H13b H 0.3260 1.0837 0.6445 0.049 Uiso 1 1 calc GR . .
H13c H 0.2795 0.9946 0.6029 0.049 Uiso 1 1 calc GR . .
C14 C 0.40314(9) 0.56615(16) 0.67384(17) 0.0154(4) Uani 1 1 d . . .
C15 C 0.42867(9) 0.48675(17) 0.74407(17) 0.0169(4) Uani 1 1 d . . .
C16 C 0.42718(10) 0.38903(17) 0.70585(18) 0.0199(4) Uani 1 1 d . . .
H16 H 0.4445 0.3365 0.7522 0.026 Uiso 1 1 calc R . .
C17 C 0.40077(10) 0.36783(17) 0.60145(19) 0.0216(5) Uani 1 1 d . . .
C18 C 0.37296(10) 0.44639(18) 0.53355(18) 0.0205(4) Uani 1 1 d . . .
H18 H 0.3537 0.4327 0.4634 0.027 Uiso 1 1 calc R . .
C19 C 0.37292(9) 0.54478(17) 0.56711(17) 0.0179(4) Uani 1 1 d . . .
C20 C 0.45591(10) 0.50305(18) 0.85921(17) 0.0210(4) Uani 1 1 d . . .
H20a H 0.4988 0.5123 0.8849 0.031 Uiso 1 1 calc GR . .
H20b H 0.4479 0.4452 0.8916 0.031 Uiso 1 1 calc GR . .
H20c H 0.4383 0.5620 0.8742 0.031 Uiso 1 1 calc GR . .
C21 C 0.40135(13) 0.26362(18) 0.5605(2) 0.0301(6) Uani 1 1 d . . .
H21a H 0.4359 0.2566 0.5459 0.045 Uiso 1 1 calc GR . .
H21b H 0.3651 0.2533 0.4985 0.045 Uiso 1 1 calc GR . .
H21c H 0.4035 0.2144 0.6109 0.045 Uiso 1 1 calc GR . .
C22 C 0.33979(11) 0.62540(18) 0.49017(18) 0.0246(5) Uani 1 1 d . . .
H22a H 0.3183 0.5954 0.4235 0.037 Uiso 1 1 calc GR . .
H22b H 0.3682 0.6739 0.4876 0.037 Uiso 1 1 calc GR . .
H22c H 0.3117 0.6585 0.5102 0.037 Uiso 1 1 calc GR . .

loop_
_atom_site_aniso_label
_atom_site_aniso_U_11
_atom_site_aniso_U_22
_atom_site_aniso_U_33
_atom_site_aniso_U_23
_atom_site_aniso_U_13
_atom_site_aniso_U_12
U1 0.01135(6) 0.01422(6) 0.01634(6) 0.000 0.00755(4) 0.000
Cl1 0.0209(3) 0.0286(3) 0.0176(2) -0.0033(2) 0.0095(2) 0.0005(2)
P1 0.0188(3) 0.0175(3) 0.0216(3) 0.0003(2) 0.0122(2) -0.0027(2)
N1 0.0114(8) 0.0160(8) 0.0175(8) -0.0025(7) 0.0072(7) -0.0005(6)
C1 0.0136(9) 0.0192(10) 0.0156(9) 0.0005(8) 0.0072(8) 0.0004(8)
C2 0.0176(10) 0.0172(10) 0.0264(11) -0.0025(9) 0.0121(9) -0.0024(8)
C3 0.0171(10) 0.0237(11) 0.0282(12) 0.0012(9) 0.0130(9) -0.0041(9)
C4 0.0177(11) 0.0245(12) 0.0274(12) 0.0015(9) 0.0138(9) 0.0023(9)
C5 0.0194(10) 0.0180(10) 0.0272(11) 0.0016(9) 0.0134(9) 0.0019(8)
C6 0.0159(10) 0.0173(10) 0.0199(10) 0.0008(8) 0.0097(8) -0.0001(8)
C7 0.0249(12) 0.0272(12) 0.0465(15) 0.0052(12) 0.0248(12) 0.0024(10)
C8 0.0242(11) 0.0177(10) 0.0299(12) -0.0024(9) 0.0156(10) -0.0020(9)
C9 0.0328(13) 0.0245(12) 0.0299(13) -0.0047(10) 0.0195(11) -0.0011(10)
C10 0.0346(14) 0.0234(12) 0.0330(13) -0.0033(10) 0.0182(11) -0.0088(10)
C11 0.0225(11) 0.0268(12) 0.0264(12) 0.0061(10) 0.0128(10) 0.0020(9)
C12 0.0239(12) 0.0302(13) 0.0289(13) 0.0012(10) 0.0078(10) 0.0001(10)
C13 0.0324(13) 0.0312(14) 0.0386(15) 0.0080(11) 0.0200(12) 0.0086(11)
C14 0.0112(9) 0.0157(10) 0.0218(10) -0.0029(8) 0.0096(8) -0.0017(7)
C15 0.0136(9) 0.0180(10) 0.0225(10) 0.0000(8) 0.0111(8) -0.0015(8)
C16 0.0167(10) 0.0168(10) 0.0302(12) 0.0032(9) 0.0140(9) 0.0007(8)
C17 0.0206(11) 0.0179(10) 0.0331(12) -0.0050(9) 0.0178(10) -0.0040(8)
C18 0.0198(10) 0.0230(11) 0.0210(11) -0.0056(9) 0.0109(9) -0.0059(9)
C19 0.0142(10) 0.0201(10) 0.0214(11) -0.0018(8) 0.0097(8) -0.0024(8)
C20 0.0208(11) 0.0223(11) 0.0212(11) 0.0035(9) 0.0104(9) 0.0000(9)
C21 0.0358(14) 0.0191(12) 0.0409(15) -0.0072(10) 0.0218(12) -0.0016(10)
C22 0.0219(11) 0.0233(12) 0.0226(11) 0.0008(9) 0.0041(9) -0.0039(9)

loop_
_atom_type_symbol
_atom_type_description
_atom_type_scat_dispersion_real
_atom_type_scat_dispersion_imag
_atom_type_scat_source
C C 0.0033 0.0016 'International Tables Vol C Tables 4.2.6.8 and 6.1.1.4'
H H 0.0000 0.0000 'International Tables Vol C Tables 4.2.6.8 and 6.1.1.4'
Cl Cl 0.1484 0.1585 'International Tables Vol C Tables 4.2.6.8 and 6.1.1.4'
N N 0.0061 0.0033 'International Tables Vol C Tables 4.2.6.8 and 6.1.1.4'
P P 0.1023 0.0942 'International Tables Vol C Tables 4.2.6.8 and 6.1.1.4'
U U -9.6767 9.6646 'International Tables Vol C Tables 4.2.6.8 and 6.1.1.4'

loop_
_geom_angle_atom_site_label_1
_geom_angle_atom_site_label_2
_geom_angle_atom_site_label_3
_geom_angle
_geom_angle_site_symmetry_1
_geom_angle_site_symmetry_3
Cl1 U1 Cl1 166.58(3) . 2_656
Cl1 U1 P1 91.028(16) 2_656 .
Cl1 U1 P1 79.669(16) 2_656 2_656
Cl1 U1 P1 79.670(16) . .
Cl1 U1 P1 91.029(17) . 2_656
Cl1 U1 C14 103.03(4) . .
Cl1 U1 C14 86.59(4) . 2_656
Cl1 U1 C14 86.59(4) 2_656 .
Cl1 U1 C14 103.03(4) 2_656 2_656
P1 U1 P1 92.64(2) . 2_656
N1 U1 Cl1 93.58(5) . 2_656
N1 U1 Cl1 91.13(5) . .
N1 U1 Cl1 93.58(5) 2_656 .
N1 U1 Cl1 91.13(5) 2_656 2_656
N1 U1 P1 156.29(5) 2_656 .
N1 U1 P1 64.58(5) 2_656 2_656
N1 U1 P1 156.29(5) . 2_656
N1 U1 P1 64.58(5) . .
N1 U1 N1 138.77(9) 2_656 .
N1 U1 C14 113.09(6) . 2_656
N1 U1 C14 26.87(6) . .
N1 U1 C14 26.87(6) 2_656 2_656
N1 U1 C14 113.08(6) 2_656 .
C14 U1 P1 165.93(4) 2_656 .
C14 U1 P1 90.61(4) 2_656 2_656
C14 U1 P1 90.61(4) . .
C14 U1 P1 165.92(4) . 2_656
C14 U1 C14 89.54(8) . 2_656
C6 P1 U1 95.93(7) . .
C6 P1 C8 103.85(10) . .
C6 P1 C11 106.14(11) . .
C8 P1 U1 127.06(8) . .
C8 P1 C11 100.80(11) . .
C11 P1 U1 120.07(8) . .
C1 N1 U1 134.96(14) . .
C1 N1 C14 116.57(17) . .
C14 N1 U1 107.67(12) . .
N1 C1 C2 122.0(2) . .
N1 C1 C6 120.45(19) . .
C2 C1 C6 117.49(19) . .
C3 C2 C1 121.2(2) . .
C4 C3 C2 121.8(2) . .
C3 C4 C5 117.2(2) . .
C3 C4 C7 121.5(2) . .
C5 C4 C7 121.3(2) . .
C4 C5 C6 122.7(2) . .
C1 C6 P1 117.41(15) . .
C5 C6 P1 123.08(17) . .
C5 C6 C1 119.51(19) . .
C9 C8 P1 113.03(16) . .
C9 C8 C10 111.0(2) . .
C10 C8 P1 110.16(16) . .
C12 C11 P1 110.96(17) . .
C12 C11 C13 109.4(2) . .
C13 C11 P1 116.52(17) . .
N1 C14 U1 45.45(9) . .
C15 C14 U1 103.64(13) . .
C15 C14 N1 120.88(19) . .
C15 C14 C19 119.6(2) . .
C19 C14 U1 119.61(14) . .
C19 C14 N1 119.52(19) . .
C14 C15 C20 122.1(2) . .
C16 C15 C14 118.7(2) . .
C16 C15 C20 119.2(2) . .
C17 C16 C15 122.3(2) . .
C16 C17 C18 118.0(2) . .
C16 C17 C21 122.2(2) . .
C18 C17 C21 119.7(2) . .
C17 C18 C19 122.1(2) . .
C14 C19 C22 121.5(2) . .
C18 C19 C14 119.1(2) . .
C18 C19 C22 119.4(2) . .

loop_
_geom_bond_atom_site_label_1
_geom_bond_atom_site_label_2
_geom_bond_distance
_geom_bond_site_symmetry_2
U1 Cl1 2.6203(5) .
U1 Cl1 2.6203(5) 2_656
U1 P1 3.1495(6) .
U1 P1 3.1496(6) 2_656
U1 N1 2.2764(17) .
U1 N1 2.2763(17) 2_656
U1 C14 3.043(2) .
U1 C14 3.043(2) 2_656
P1 C6 1.817(2) .
P1 C8 1.860(2) .
P1 C11 1.870(2) .
N1 C1 1.397(3) .
N1 C14 1.444(3) .
C1 C2 1.406(3) .
C1 C6 1.417(3) .
C2 C3 1.390(3) .
C3 C4 1.389(3) .
C4 C5 1.389(3) .
C4 C7 1.530(3) .
C5 C6 1.401(3) .
C8 C9 1.520(3) .
C8 C10 1.528(3) .
C11 C12 1.508(4) .
C11 C13 1.529(3) .
C14 C15 1.404(3) .
C14 C19 1.417(3) .
C15 C16 1.400(3) .
C15 C20 1.512(3) .
C16 C17 1.385(3) .
C17 C18 1.388(3) .
C17 C21 1.502(3) .
C18 C19 1.389(3) .
C19 C22 1.500(3) .
